data_4302947
loop_
_publ_author_name
'Patrick Achord'
'Etsuko Fujita'
'James T. Muckerman'
'Brian Scott'
'George C. Fortman'
'Manuel Temprado'
'Xiaochen Cai'
'Burjor Captain'
'Derek Isrow'
'John J. Weir'
'James Eric McDonough'
'Carl D. Hoff'

_publ_section_title
;
Experimental and Computational Studies of Binding of Dinitrogen, Nitriles,
Azides, Diazoalkanes, Pyridine, and Pyrazines to M(PR3)2(CO)3 (M = Mo, W; R
= Me,iPr).
;
_journal_name_full 'Inorganic Chemistry'
_journal_page_first 7891
_journal_page_last 7904
_journal_paper_doi 10.1021/ic900764e
_journal_volume 48
_journal_year 2009
_chemical_formula_sum 'C31 H53 N O3 P2 W'
_chemical_formula_weight 733.53
_chemical_name_systematic
; 
 ? 
;
_space_group_IT_number 14
_symmetry_cell_setting monoclinic
_symmetry_space_group_name_Hall '-P 2ybc'
_symmetry_space_group_name_H-M 'P 1 21/c 1'
_atom_sites_solution_hydrogens geom
_atom_sites_solution_primary direct
_atom_sites_solution_secondary difmap
_audit_creation_method SHELXL-97
_cell_angle_alpha 90.00
_cell_angle_beta 93.8930(10)
_cell_angle_gamma 90.00
_cell_formula_units_Z 4
_cell_length_a 12.1011(5)
_cell_length_b 14.6865(6)
_cell_length_c 19.6431(7)
_cell_measurement_reflns_used 5582
_cell_measurement_temperature 296(2)
_cell_measurement_theta_max 23.15
_cell_measurement_theta_min 2.18
_cell_volume 3483.0(2)
_computing_cell_refinement 'SAINT+  V7.46A (Bruker, 2007)'
_computing_data_collection 'APEX2 v2.2-0 (Bruker, 2007)'
_computing_data_reduction 'SAINT+  V7.46A (Bruker, 2007)'
_computing_molecular_graphics 'XSHELL v4.02 (Bruker, 2000)'
_computing_publication_material 'XCIF v6.12 (Bruker, 2001)'
_computing_structure_refinement 'SHELXL-97 (Sheldrick, 2008)'
_computing_structure_solution 'SHELXS-97 (Sheldrick, 2008)'
_diffrn_ambient_temperature 296(2)
_diffrn_measured_fraction_theta_full 1.000
_diffrn_measured_fraction_theta_max 1.000
_diffrn_measurement_device_type 'Bruker SMART APEX2 CCD diffractometer'
_diffrn_measurement_method 'omega scans'
_diffrn_radiation_monochromator graphite
_diffrn_radiation_source 'fine-focus sealed tube'
_diffrn_radiation_type MoK\a
_diffrn_radiation_wavelength 0.71073
_diffrn_reflns_av_R_equivalents 0.0615
_diffrn_reflns_av_sigmaI/netI 0.0555
_diffrn_reflns_limit_h_max 16
_diffrn_reflns_limit_h_min -16
_diffrn_reflns_limit_k_max 19
_diffrn_reflns_limit_k_min -19
_diffrn_reflns_limit_l_max 26
_diffrn_reflns_limit_l_min -26
_diffrn_reflns_number 36030
_diffrn_reflns_theta_full 28.30
_diffrn_reflns_theta_max 28.30
_diffrn_reflns_theta_min 1.69
_exptl_absorpt_coefficient_mu 3.437
_exptl_absorpt_correction_T_max 0.9664
_exptl_absorpt_correction_T_min 0.4686
_exptl_absorpt_correction_type multi-scan
_exptl_absorpt_process_details '(SADABS 2007/4 Bruker)'
_exptl_crystal_colour Orange
_exptl_crystal_density_diffrn 1.399
_exptl_crystal_density_method 'not measured'
_exptl_crystal_description Plate
_exptl_crystal_F_000 1496
_exptl_crystal_size_max 0.26
_exptl_crystal_size_mid 0.14
_exptl_crystal_size_min 0.01
_refine_diff_density_max 0.760
_refine_diff_density_min -0.431
_refine_diff_density_rms 0.098
_refine_ls_extinction_method none
_refine_ls_goodness_of_fit_ref 1.008
_refine_ls_hydrogen_treatment constr
_refine_ls_matrix_type full
_refine_ls_number_parameters 358
_refine_ls_number_reflns 8656
_refine_ls_number_restraints 0
_refine_ls_restrained_S_all 1.008
_refine_ls_R_factor_all 0.0728
_refine_ls_R_factor_gt 0.0378
_refine_ls_shift/su_max 0.002
_refine_ls_shift/su_mean 0.000
_refine_ls_structure_factor_coef Fsqd
_refine_ls_weighting_details
; calc 
 [0.00000+1.00000exp(0.10(sin\q/\l)^2^)]/ 
   [\s^2^(Fo^2^)+0.0000+0.0000*P+(0.0344P)^2^+0.0000sin\q/\l] 
 where P = 0.33333Fo^2^ + 0.66667Fc^2^ 
;
_refine_ls_weighting_scheme calc
_refine_ls_wR_factor_gt 0.0704
_refine_ls_wR_factor_ref 0.0815
_reflns_number_gt 5803
_reflns_number_total 8656
_reflns_threshold_expression >2sigma(I)
_cod_data_source_file ic900764e_si_002_5.cif
_cod_data_source_block WkMesCN
_cod_depositor_comments
;
The following automatic conversions were performed:
'_symmetry_cell_setting' value 'Monoclinic' changed to 'monoclinic'
according to '/home/saulius/struct/CIF-dictionaries/cif_core.dic'
dictionary named 'cif_core.dic' version 2.4.1 from
2010-06-29.

'_exptl_absorpt_correction_type' value 'Multi-scan' changed
to 'multi-scan' according to
'/home/saulius/struct/CIF-dictionaries/cif_core.dic' dictionary named
'cif_core.dic' version 2.4.1 from 2010-06-29.

Automatic conversion script
Id: cif_fix_enum 1527 2010-12-29 10:47:43Z saulius 
;
_cod_database_code 4302947

loop_
_symmetry_equiv_pos_as_xyz
'x, y, z'
'-x, y+1/2, -z+1/2'
'-x, -y, -z'
'x, -y-1/2, z-1/2'

loop_
_atom_site_label
_atom_site_type_symbol
_atom_site_fract_x
_atom_site_fract_y
_atom_site_fract_z
_atom_site_U_iso_or_equiv
_atom_site_adp_type
_atom_site_occupancy
_atom_site_symmetry_multiplicity
_atom_site_calc_flag
_atom_site_refinement_flags
_atom_site_disorder_assembly
_atom_site_disorder_group
W1 W 0.748529(14) 0.786130(12) 0.093037(9) 0.03972(6) Uani 1 1 d . . .
P1 P 0.89966(11) 0.75754(9) 0.01492(7) 0.0534(3) Uani 1 1 d . . .
P2 P 0.59424(10) 0.82114(8) 0.16710(7) 0.0476(3) Uani 1 1 d . . .
O11 O 0.5598(4) 0.7719(3) -0.0255(2) 0.0984(14) Uani 1 1 d . . .
O12 O 0.9011(4) 0.7996(3) 0.2292(2) 0.1043(16) Uani 1 1 d . . .
O13 O 0.7888(4) 0.9915(3) 0.0646(2) 0.0973(14) Uani 1 1 d . . .
N1 N 0.7446(3) 0.6406(3) 0.11049(17) 0.0472(9) Uani 1 1 d . . .
C11 C 0.6319(4) 0.7762(3) 0.0157(3) 0.0598(13) Uani 1 1 d . . .
C12 C 0.8480(4) 0.7939(4) 0.1775(3) 0.0600(13) Uani 1 1 d . . .
C13 C 0.7700(4) 0.9149(3) 0.0761(3) 0.0589(13) Uani 1 1 d . . .
C31 C 0.9009(5) 0.6410(4) -0.0224(3) 0.0838(18) Uani 1 1 d . . .
H31 H 0.9014 0.6002 0.0171 0.101 Uiso 1 1 calc R . .
C32 C 0.7951(6) 0.6181(5) -0.0638(4) 0.124(3) Uani 1 1 d . . .
H32A H 0.7917 0.6519 -0.1057 0.186 Uiso 1 1 calc R . .
H32B H 0.7329 0.6338 -0.0383 0.186 Uiso 1 1 calc R . .
H32C H 0.7934 0.5541 -0.0736 0.186 Uiso 1 1 calc R . .
C33 C 1.0029(7) 0.6125(5) -0.0597(4) 0.137(3) Uani 1 1 d . . .
H33A H 0.9942 0.5507 -0.0751 0.205 Uiso 1 1 calc R . .
H33B H 1.0680 0.6172 -0.0292 0.205 Uiso 1 1 calc R . .
H33C H 1.0102 0.6517 -0.0982 0.205 Uiso 1 1 calc R . .
C34 C 1.0434(5) 0.7697(5) 0.0532(4) 0.093(2) Uani 1 1 d . . .
H34 H 1.0934 0.7606 0.0165 0.112 Uiso 1 1 calc R . .
C35 C 1.0682(6) 0.6917(6) 0.1076(4) 0.122(3) Uani 1 1 d . . .
H35A H 1.1438 0.6960 0.1255 0.183 Uiso 1 1 calc R . .
H35B H 1.0560 0.6335 0.0862 0.183 Uiso 1 1 calc R . .
H35C H 1.0199 0.6984 0.1441 0.183 Uiso 1 1 calc R . .
C36 C 1.0642(5) 0.8666(5) 0.0817(4) 0.115(3) Uani 1 1 d . . .
H36A H 1.0102 0.8806 0.1137 0.173 Uiso 1 1 calc R . .
H36B H 1.0584 0.9097 0.0449 0.173 Uiso 1 1 calc R . .
H36C H 1.1371 0.8697 0.1042 0.173 Uiso 1 1 calc R . .
C37 C 0.9027(5) 0.8406(5) -0.0573(3) 0.094(2) Uani 1 1 d . . .
H37 H 0.9139 0.8984 -0.0330 0.113 Uiso 1 1 calc R . .
C38 C 0.7978(6) 0.8569(7) -0.0970(4) 0.142(4) Uani 1 1 d . . .
H38A H 0.8044 0.9100 -0.1249 0.213 Uiso 1 1 calc R . .
H38B H 0.7400 0.8661 -0.0665 0.213 Uiso 1 1 calc R . .
H38C H 0.7801 0.8052 -0.1256 0.213 Uiso 1 1 calc R . .
C39 C 0.9997(6) 0.8393(6) -0.1013(4) 0.121(3) Uani 1 1 d . . .
H39A H 0.9944 0.7872 -0.1307 0.182 Uiso 1 1 calc R . .
H39B H 1.0673 0.8363 -0.0728 0.182 Uiso 1 1 calc R . .
H39C H 0.9993 0.8938 -0.1283 0.182 Uiso 1 1 calc R . .
C40 C 0.5154(4) 0.7219(3) 0.1976(3) 0.0633(14) Uani 1 1 d . . .
H40 H 0.4536 0.7457 0.2220 0.076 Uiso 1 1 calc R . .
C41 C 0.4661(5) 0.6651(4) 0.1370(3) 0.0893(19) Uani 1 1 d . . .
H41A H 0.5248 0.6435 0.1107 0.134 Uiso 1 1 calc R . .
H41B H 0.4165 0.7023 0.1087 0.134 Uiso 1 1 calc R . .
H41C H 0.4264 0.6142 0.1538 0.134 Uiso 1 1 calc R . .
C42 C 0.5867(5) 0.6638(4) 0.2475(3) 0.0832(18) Uani 1 1 d . . .
H42A H 0.5472 0.6092 0.2576 0.125 Uiso 1 1 calc R . .
H42B H 0.6034 0.6974 0.2888 0.125 Uiso 1 1 calc R . .
H42C H 0.6543 0.6480 0.2275 0.125 Uiso 1 1 calc R . .
C43 C 0.6386(4) 0.8759(3) 0.2503(2) 0.0594(13) Uani 1 1 d . . .
H43 H 0.6934 0.8343 0.2723 0.071 Uiso 1 1 calc R . .
C44 C 0.5504(5) 0.8882(4) 0.3017(3) 0.092(2) Uani 1 1 d . . .
H44A H 0.5848 0.9096 0.3442 0.138 Uiso 1 1 calc R . .
H44B H 0.5147 0.8310 0.3088 0.138 Uiso 1 1 calc R . .
H44C H 0.4965 0.9318 0.2844 0.138 Uiso 1 1 calc R . .
C45 C 0.7004(5) 0.9658(4) 0.2424(3) 0.0850(18) Uani 1 1 d . . .
H45A H 0.6481 1.0131 0.2299 0.128 Uiso 1 1 calc R . .
H45B H 0.7517 0.9596 0.2075 0.128 Uiso 1 1 calc R . .
H45C H 0.7400 0.9812 0.2848 0.128 Uiso 1 1 calc R . .
C46 C 0.4808(5) 0.8930(4) 0.1267(3) 0.0855(19) Uani 1 1 d . . .
H46 H 0.4605 0.8584 0.0850 0.103 Uiso 1 1 calc R . .
C47 C 0.3732(6) 0.8981(6) 0.1582(5) 0.155(4) Uani 1 1 d . . .
H47A H 0.3821 0.9316 0.2001 0.232 Uiso 1 1 calc R . .
H47B H 0.3477 0.8377 0.1672 0.232 Uiso 1 1 calc R . .
H47C H 0.3200 0.9283 0.1275 0.232 Uiso 1 1 calc R . .
C48 C 0.5120(6) 0.9804(5) 0.0987(4) 0.132(3) Uani 1 1 d . . .
H48A H 0.4484 1.0080 0.0752 0.198 Uiso 1 1 calc R . .
H48B H 0.5686 0.9713 0.0674 0.198 Uiso 1 1 calc R . .
H48C H 0.5396 1.0196 0.1351 0.198 Uiso 1 1 calc R . .
C49 C 0.7507(4) 0.5639(3) 0.1206(2) 0.0488(11) Uani 1 1 d . . .
C50 C 0.7558(4) 0.4685(3) 0.1368(2) 0.0442(10) Uani 1 1 d . . .
C51 C 0.6899(4) 0.4066(3) 0.0978(3) 0.0561(12) Uani 1 1 d . . .
C52 C 0.6957(5) 0.3156(3) 0.1167(3) 0.0684(15) Uani 1 1 d . . .
H52 H 0.6530 0.2734 0.0914 0.082 Uiso 1 1 calc R . .
C53 C 0.7618(4) 0.2859(4) 0.1713(3) 0.0647(14) Uani 1 1 d . . .
C54 C 0.8271(5) 0.3475(4) 0.2077(3) 0.0660(14) Uani 1 1 d . . .
H54 H 0.8734 0.3270 0.2442 0.079 Uiso 1 1 calc R . .
C55 C 0.8261(4) 0.4391(3) 0.1919(2) 0.0527(12) Uani 1 1 d . . .
C56 C 0.6130(5) 0.4384(4) 0.0399(3) 0.096(2) Uani 1 1 d . . .
H56A H 0.5592 0.3919 0.0284 0.145 Uiso 1 1 calc R . .
H56B H 0.6545 0.4510 0.0010 0.145 Uiso 1 1 calc R . .
H56C H 0.5759 0.4928 0.0530 0.145 Uiso 1 1 calc R . .
C57 C 0.7608(6) 0.1862(4) 0.1924(4) 0.100(2) Uani 1 1 d . . .
H57A H 0.7338 0.1497 0.1543 0.149 Uiso 1 1 calc R . .
H57B H 0.7133 0.1786 0.2292 0.149 Uiso 1 1 calc R . .
H57C H 0.8346 0.1674 0.2071 0.149 Uiso 1 1 calc R . .
C58 C 0.8995(5) 0.5058(4) 0.2318(3) 0.0858(18) Uani 1 1 d . . .
H58A H 0.8556 0.5555 0.2466 0.129 Uiso 1 1 calc R . .
H58B H 0.9549 0.5285 0.2035 0.129 Uiso 1 1 calc R . .
H58C H 0.9348 0.4758 0.2709 0.129 Uiso 1 1 calc R . .

loop_
_atom_site_aniso_label
_atom_site_aniso_U_11
_atom_site_aniso_U_22
_atom_site_aniso_U_33
_atom_site_aniso_U_23
_atom_site_aniso_U_13
_atom_site_aniso_U_12
W1 0.04121(10) 0.03471(9) 0.04374(10) 0.00010(9) 0.00654(7) -0.00176(9)
P1 0.0532(8) 0.0533(7) 0.0554(8) 0.0021(6) 0.0167(6) 0.0006(6)
P2 0.0461(7) 0.0406(6) 0.0573(8) 0.0025(5) 0.0128(6) 0.0005(5)
O11 0.076(3) 0.123(4) 0.092(3) 0.002(3) -0.028(2) -0.015(3)
O12 0.073(3) 0.168(5) 0.070(3) -0.022(3) -0.013(2) -0.001(3)
O13 0.123(4) 0.048(2) 0.127(4) 0.004(2) 0.048(3) -0.015(2)
N1 0.051(2) 0.043(2) 0.047(2) -0.0005(18) 0.0041(18) -0.0005(18)
C11 0.054(3) 0.063(3) 0.061(3) 0.001(3) -0.002(2) -0.009(3)
C12 0.048(3) 0.074(4) 0.057(3) -0.005(3) 0.004(2) -0.003(3)
C13 0.066(3) 0.046(3) 0.067(3) 0.002(2) 0.019(3) -0.005(2)
C31 0.103(5) 0.066(4) 0.087(4) -0.011(3) 0.037(4) 0.011(4)
C32 0.137(7) 0.118(6) 0.116(6) -0.066(5) 0.003(5) 0.003(5)
C33 0.171(8) 0.098(6) 0.155(7) -0.026(5) 0.110(6) 0.016(5)
C34 0.055(4) 0.134(6) 0.094(5) -0.005(5) 0.026(3) 0.001(4)
C35 0.082(5) 0.169(8) 0.114(6) 0.017(5) -0.001(4) 0.051(5)
C36 0.077(5) 0.138(7) 0.129(6) -0.013(5) 0.003(4) -0.044(5)
C37 0.085(5) 0.104(5) 0.098(5) 0.038(4) 0.043(4) 0.020(4)
C38 0.092(5) 0.229(11) 0.107(6) 0.091(6) 0.019(4) 0.020(6)
C39 0.124(6) 0.146(7) 0.101(5) 0.042(5) 0.053(5) 0.016(5)
C40 0.059(3) 0.058(3) 0.076(4) 0.001(3) 0.024(3) -0.012(3)
C41 0.079(4) 0.074(4) 0.115(5) -0.009(4) 0.012(4) -0.031(3)
C42 0.114(5) 0.050(3) 0.088(4) 0.014(3) 0.033(4) -0.012(3)
C43 0.068(3) 0.056(3) 0.055(3) -0.001(2) 0.016(2) 0.006(3)
C44 0.105(5) 0.094(5) 0.082(4) -0.020(4) 0.041(4) 0.011(4)
C45 0.116(5) 0.062(4) 0.080(4) -0.014(3) 0.024(4) -0.022(3)
C46 0.064(4) 0.087(5) 0.107(5) 0.029(4) 0.015(3) 0.025(3)
C47 0.077(5) 0.153(8) 0.238(11) 0.056(7) 0.036(6) 0.039(5)
C48 0.111(6) 0.127(7) 0.163(7) 0.082(6) 0.043(5) 0.058(5)
C49 0.052(3) 0.048(3) 0.045(3) -0.002(2) 0.001(2) 0.003(2)
C50 0.049(3) 0.036(2) 0.049(3) 0.001(2) 0.013(2) 0.001(2)
C51 0.052(3) 0.047(3) 0.068(3) 0.001(2) 0.001(2) -0.001(2)
C52 0.066(4) 0.044(3) 0.096(4) -0.016(3) 0.010(3) -0.011(3)
C53 0.059(3) 0.046(3) 0.092(4) 0.004(3) 0.026(3) 0.006(3)
C54 0.078(4) 0.055(3) 0.066(3) 0.015(3) 0.016(3) 0.017(3)
C55 0.057(3) 0.051(3) 0.051(3) 0.001(2) 0.008(2) 0.005(2)
C56 0.099(5) 0.084(5) 0.101(5) -0.001(4) -0.036(4) -0.012(4)
C57 0.113(5) 0.052(4) 0.139(6) 0.022(4) 0.045(5) 0.008(3)
C58 0.101(5) 0.080(4) 0.073(4) -0.006(3) -0.023(3) 0.008(4)

loop_
_atom_type_symbol
_atom_type_description
_atom_type_scat_dispersion_real
_atom_type_scat_dispersion_imag
_atom_type_scat_source
C C 0.0033 0.0016 'International Tables Vol C Tables 4.2.6.8 and 6.1.1.4'
H H 0.0000 0.0000 'International Tables Vol C Tables 4.2.6.8 and 6.1.1.4'
N N 0.0061 0.0033 'International Tables Vol C Tables 4.2.6.8 and 6.1.1.4'
O O 0.0106 0.0060 'International Tables Vol C Tables 4.2.6.8 and 6.1.1.4'
P P 0.1023 0.0942 'International Tables Vol C Tables 4.2.6.8 and 6.1.1.4'
W W -0.8490 6.8722 'International Tables Vol C Tables 4.2.6.8 and 6.1.1.4'

loop_
_geom_angle_atom_site_label_1
_geom_angle_atom_site_label_2
_geom_angle_atom_site_label_3
_geom_angle
_geom_angle_site_symmetry_1
_geom_angle_site_symmetry_3
_geom_angle_publ_flag
C13 W1 C12 90.3(2) . . ?
C13 W1 C11 92.1(2) . . ?
C12 W1 C11 172.6(2) . . ?
C13 W1 N1 173.44(17) . . ?
C12 W1 N1 86.74(18) . . ?
C11 W1 N1 91.50(17) . . ?
C13 W1 P2 90.76(15) . . ?
C12 W1 P2 86.33(14) . . ?
C11 W1 P2 86.63(15) . . ?
N1 W1 P2 94.92(9) . . ?
C13 W1 P1 86.93(15) . . ?
C12 W1 P1 95.48(15) . . ?
C11 W1 P1 91.66(15) . . ?
N1 W1 P1 87.49(10) . . ?
P2 W1 P1 177.08(4) . . ?
C34 P1 C31 102.4(3) . . ?
C34 P1 C37 100.2(3) . . ?
C31 P1 C37 107.4(3) . . ?
C34 P1 W1 116.1(2) . . ?
C31 P1 W1 114.92(19) . . ?
C37 P1 W1 114.11(19) . . ?
C40 P2 C46 101.6(3) . . ?
C40 P2 C43 100.3(2) . . ?
C46 P2 C43 106.8(3) . . ?
C40 P2 W1 116.48(17) . . ?
C46 P2 W1 115.2(2) . . ?
C43 P2 W1 114.61(16) . . ?
C49 N1 W1 175.1(4) . . ?
O11 C11 W1 175.3(5) . . ?
O12 C12 W1 176.1(5) . . ?
O13 C13 W1 176.1(5) . . ?
C32 C31 C33 111.3(6) . . ?
C32 C31 P1 112.8(4) . . ?
C33 C31 P1 117.8(5) . . ?
C36 C34 C35 113.8(6) . . ?
C36 C34 P1 111.2(5) . . ?
C35 C34 P1 109.5(5) . . ?
C38 C37 C39 112.3(6) . . ?
C38 C37 P1 116.6(5) . . ?
C39 C37 P1 118.9(5) . . ?
C42 C40 C41 111.4(5) . . ?
C42 C40 P2 111.5(4) . . ?
C41 C40 P2 110.8(4) . . ?
C44 C43 C45 109.4(4) . . ?
C44 C43 P2 117.2(4) . . ?
C45 C43 P2 113.3(4) . . ?
C48 C46 C47 111.7(6) . . ?
C48 C46 P2 117.2(5) . . ?
C47 C46 P2 119.6(5) . . ?
N1 C49 C50 176.9(5) . . ?
C55 C50 C51 121.0(4) . . ?
C55 C50 C49 119.1(4) . . ?
C51 C50 C49 119.9(4) . . ?
C52 C51 C50 117.5(5) . . ?
C52 C51 C56 121.5(5) . . ?
C50 C51 C56 120.9(5) . . ?
C53 C52 C51 122.3(5) . . ?
C52 C53 C54 119.0(5) . . ?
C52 C53 C57 120.4(5) . . ?
C54 C53 C57 120.5(6) . . ?
C53 C54 C55 122.0(5) . . ?
C54 C55 C50 118.0(5) . . ?
C54 C55 C58 121.4(5) . . ?
C50 C55 C58 120.6(4) . . ?

loop_
_geom_bond_atom_site_label_1
_geom_bond_atom_site_label_2
_geom_bond_distance
_geom_bond_site_symmetry_2
_geom_bond_publ_flag
W1 C13 1.941(5) . ?
W1 C12 1.986(5) . ?
W1 C11 2.008(5) . ?
W1 N1 2.166(4) . ?
W1 P2 2.4971(12) . ?
W1 P1 2.5014(12) . ?
P1 C34 1.856(6) . ?
P1 C31 1.863(6) . ?
P1 C37 1.873(6) . ?
P2 C40 1.862(5) . ?
P2 C46 1.865(5) . ?
P2 C43 1.867(5) . ?
O11 C11 1.150(6) . ?
O12 C12 1.168(6) . ?
O13 C13 1.172(6) . ?
N1 C49 1.145(6) . ?
C31 C32 1.507(9) . ?
C31 C33 1.536(8) . ?
C34 C36 1.544(9) . ?
C34 C35 1.581(9) . ?
C37 C38 1.464(8) . ?
C37 C39 1.503(8) . ?
C40 C42 1.523(7) . ?
C40 C41 1.540(7) . ?
C43 C44 1.530(7) . ?
C43 C45 1.531(7) . ?
C46 C48 1.457(8) . ?
C46 C47 1.480(8) . ?
C49 C50 1.437(6) . ?
C50 C55 1.399(6) . ?
C50 C51 1.402(6) . ?
C51 C52 1.387(7) . ?
C51 C56 1.495(7) . ?
C52 C53 1.365(8) . ?
C53 C54 1.369(7) . ?
C53 C57 1.522(7) . ?
C54 C55 1.381(7) . ?
C55 C58 1.506(7) . ?
